data_4330571
loop_
_publ_author_name
'Violeta Sicilia'
'Juan Forni\'es'
'Sara Fuertes'
'Antonio Mart\'in'

_publ_section_title
;
 New Dicyano Cyclometalated Compounds Containing Pd(II)-Tl(I) Bonds as
 Building Blocks in 2D Extended Structures: Synthesis, Structure, and
 Luminescence Studies
;
_journal_name_full 'Inorganic Chemistry'
_journal_page_first 10581
_journal_page_last 10589
_journal_paper_doi 10.1021/ic300808z
_journal_volume 51
_journal_year 2012
_chemical_formula_sum 'C13 H8 N3 Pd Tl'
_chemical_formula_weight 516.99
_chemical_name_systematic
; 
 ? 
;
_space_group_IT_number 19
_symmetry_cell_setting orthorhombic
_symmetry_space_group_name_Hall 'P 2ac 2ab'
_symmetry_space_group_name_H-M 'P 21 21 21'
_atom_sites_solution_hydrogens geom
_atom_sites_solution_primary direct
_atom_sites_solution_secondary difmap
_audit_creation_method SHELXL-97
_cell_angle_alpha 90.00
_cell_angle_beta 90.00
_cell_angle_gamma 90.00
_cell_formula_units_Z 4
_cell_length_a 5.9007(3)
_cell_length_b 9.0620(3)
_cell_length_c 23.4580(8)
_cell_measurement_reflns_used 20812
_cell_measurement_temperature 100(2)
_cell_measurement_theta_max 27.3222
_cell_measurement_theta_min 4.8747
_cell_volume 1254.35(9)
_computing_structure_refinement 'SHELXL-97 (Sheldrick, 1997)'
_computing_structure_solution 'SHELXS-97 (Sheldrick, 1990)'
_diffrn_ambient_temperature 100(2)
_diffrn_detector_area_resol_mean 16.0655
_diffrn_measured_fraction_theta_full 0.992
_diffrn_measured_fraction_theta_max 0.993
_diffrn_measurement_device_type 'Xcalibur, Sapphire3'
_diffrn_measurement_method 'w scans'
_diffrn_radiation_monochromator graphite
_diffrn_radiation_source 'Enhance (Mo) x-ray Source'
_diffrn_radiation_type MoK\a
_diffrn_radiation_wavelength 0.71073
_diffrn_reflns_av_R_equivalents 0.0353
_diffrn_reflns_av_sigmaI/netI 0.0489
_diffrn_reflns_limit_h_max 7
_diffrn_reflns_limit_h_min -7
_diffrn_reflns_limit_k_max 11
_diffrn_reflns_limit_k_min -11
_diffrn_reflns_limit_l_max 30
_diffrn_reflns_limit_l_min -20
_diffrn_reflns_number 8583
_diffrn_reflns_theta_full 25.00
_diffrn_reflns_theta_max 27.57
_diffrn_reflns_theta_min 4.14
_exptl_absorpt_coefficient_mu 14.246
_exptl_absorpt_correction_T_max 0.1727
_exptl_absorpt_correction_T_min 0.0824
_exptl_absorpt_correction_type multi-scan
_exptl_absorpt_process_details
;
CrysAlisPro, Oxford Diffraction,
Version 1.171.27p8 beta (release 03-06-2005 CrysAlis171 .NET)
empirical absorption correction using spherical harmonics,
 implemented in SCALE3 ABSPACK scaling algorithm.
;
_exptl_crystal_density_diffrn 2.738
_exptl_crystal_F_000 936
_exptl_crystal_size_max 0.35
_exptl_crystal_size_mid 0.29
_exptl_crystal_size_min 0.19
_refine_diff_density_max 1.595
_refine_diff_density_min -1.613
_refine_diff_density_rms 0.220
_refine_ls_abs_structure_details 'Flack H D (1983), Acta Cryst. A39, 876-881'
_refine_ls_abs_structure_Flack 0.096(10)
_refine_ls_extinction_method none
_refine_ls_goodness_of_fit_ref 1.013
_refine_ls_hydrogen_treatment constr
_refine_ls_matrix_type full
_refine_ls_number_parameters 164
_refine_ls_number_reflns 2683
_refine_ls_number_restraints 78
_refine_ls_restrained_S_all 1.002
_refine_ls_R_factor_all 0.0343
_refine_ls_R_factor_gt 0.0340
_refine_ls_shift/su_max 0.000
_refine_ls_shift/su_mean 0.000
_refine_ls_structure_factor_coef Fsqd
_refine_ls_weighting_details 'calc w=1/[\s^2^(Fo^2^)+(0.0000P)^2^+25.0000P] where P=(Fo^2^+2Fc^2^)/3'
_refine_ls_weighting_scheme calc
_refine_ls_wR_factor_gt 0.0860
_refine_ls_wR_factor_ref 0.0863
_reflns_number_gt 2668
_reflns_number_total 2683
_reflns_threshold_expression >2sigma(I)
_cod_data_source_file ic300808z_si_002_2.cif
_cod_data_source_block 4
_cod_database_code 4330571

loop_
_symmetry_equiv_pos_as_xyz
'x, y, z'
'-x+1/2, -y, z+1/2'
'-x, y+1/2, -z+1/2'
'x+1/2, -y+1/2, -z'

loop_
_atom_site_label
_atom_site_type_symbol
_atom_site_fract_x
_atom_site_fract_y
_atom_site_fract_z
_atom_site_U_iso_or_equiv
_atom_site_adp_type
_atom_site_occupancy
_atom_site_symmetry_multiplicity
_atom_site_calc_flag
_atom_site_refinement_flags
Pd Pd -0.02674(10) 0.34400(7) 0.35650(3) 0.01046(14) Uani 1 1 d .
Tl Tl -0.32736(6) 0.36770(4) 0.251527(15) 0.02132(11) Uani 1 1 d .
N1 N 0.232(2) 0.6432(13) 0.3292(4) 0.040(3) Uani 1 1 d .
N2 N 0.3020(16) 0.1885(10) 0.2704(4) 0.0257(19) Uani 1 1 d .
N3 N -0.2205(13) 0.1616(10) 0.3713(3) 0.0185(16) Uani 1 1 d .
C1 C 0.1411(19) 0.5354(12) 0.3410(4) 0.021(2) Uani 1 1 d U
C2 C 0.1819(17) 0.2418(10) 0.3019(4) 0.0158(17) Uani 1 1 d U
C3 C -0.2527(14) 0.4335(9) 0.4143(3) 0.0078(15) Uani 1 1 d U
C4 C -0.2487(16) 0.5759(10) 0.4364(4) 0.0136(17) Uani 1 1 d U
H4A H -0.1355 0.6437 0.4245 0.016 Uiso 1 1 calc R
C5 C -0.4095(15) 0.6183(10) 0.4759(4) 0.0153(18) Uani 1 1 d U
H5A H -0.4009 0.7136 0.4926 0.018 Uiso 1 1 calc R
C6 C -0.5857(16) 0.5224(11) 0.4916(4) 0.0172(19) Uani 1 1 d U
H6A H -0.7010 0.5539 0.5171 0.021 Uiso 1 1 calc R
C7 C -0.5880(16) 0.3831(11) 0.4695(4) 0.0180(19) Uani 1 1 d U
H7A H -0.7035 0.3164 0.4810 0.022 Uiso 1 1 calc R
C8 C -0.4235(15) 0.3359(10) 0.4301(3) 0.0125(16) Uani 1 1 d U
C9 C -0.4094(15) 0.1863(10) 0.4058(3) 0.0113(17) Uani 1 1 d U
C10 C -0.5675(15) 0.0751(11) 0.4171(4) 0.0146(18) Uani 1 1 d U
H10A H -0.6944 0.0947 0.4408 0.018 Uiso 1 1 calc R
C11 C -0.5384(17) -0.0652(10) 0.3933(4) 0.0146(17) Uani 1 1 d U
H11A H -0.6462 -0.1412 0.3999 0.018 Uiso 1 1 calc R
C12 C -0.3449(16) -0.0912(9) 0.3593(4) 0.0161(16) Uani 1 1 d U
H12A H -0.3193 -0.1866 0.3438 0.019 Uiso 1 1 calc R
C13 C -0.1931(17) 0.0206(9) 0.3483(4) 0.0136(17) Uani 1 1 d U
H13A H -0.0663 0.0012 0.3245 0.016 Uiso 1 1 calc R

loop_
_atom_site_aniso_label
_atom_site_aniso_U_11
_atom_site_aniso_U_22
_atom_site_aniso_U_33
_atom_site_aniso_U_23
_atom_site_aniso_U_13
_atom_site_aniso_U_12
Pd 0.0080(2) 0.0107(3) 0.0126(3) 0.0008(2) 0.0009(2) -0.0020(2)
Tl 0.01991(17) 0.02296(18) 0.02110(17) 0.00908(17) -0.00592(16) -0.00626(14)
N1 0.053(6) 0.032(6) 0.035(5) -0.010(5) 0.011(5) -0.022(5)
N2 0.024(5) 0.020(4) 0.032(4) -0.001(3) 0.010(4) -0.006(4)
N3 0.019(4) 0.016(4) 0.020(4) -0.004(3) -0.001(3) -0.005(3)
C1 0.023(4) 0.022(4) 0.019(3) 0.000(3) 0.002(3) -0.005(3)
C2 0.011(3) 0.014(3) 0.023(3) 0.004(3) -0.003(3) -0.002(3)
C3 0.011(3) 0.006(3) 0.006(3) -0.001(2) 0.000(2) 0.003(3)
C4 0.018(3) 0.007(3) 0.016(3) -0.002(3) 0.000(3) 0.000(3)
C5 0.017(3) 0.010(3) 0.019(3) 0.001(3) -0.001(3) -0.001(3)
C6 0.016(4) 0.015(3) 0.021(3) 0.000(3) 0.001(3) 0.003(3)
C7 0.020(3) 0.019(4) 0.015(3) 0.003(3) 0.005(3) 0.000(3)
C8 0.015(3) 0.012(3) 0.011(3) -0.001(3) -0.005(3) -0.001(3)
C9 0.014(3) 0.010(3) 0.010(3) 0.002(3) 0.001(3) -0.002(3)
C10 0.010(3) 0.018(3) 0.015(3) -0.002(3) 0.000(3) 0.000(3)
C11 0.016(3) 0.011(3) 0.017(3) 0.002(3) -0.005(3) -0.001(3)
C12 0.020(3) 0.010(3) 0.018(3) -0.002(3) -0.001(3) 0.006(3)
C13 0.018(3) 0.010(3) 0.013(3) 0.001(3) 0.003(3) -0.002(3)

loop_
_atom_type_symbol
_atom_type_description
_atom_type_scat_dispersion_real
_atom_type_scat_dispersion_imag
_atom_type_scat_source
C C 0.0033 0.0016 'International Tables Vol C Tables 4.2.6.8 and 6.1.1.4'
H H 0.0000 0.0000 'International Tables Vol C Tables 4.2.6.8 and 6.1.1.4'
N N 0.0061 0.0033 'International Tables Vol C Tables 4.2.6.8 and 6.1.1.4'
Pd Pd -0.9988 1.0072 'International Tables Vol C Tables 4.2.6.8 and 6.1.1.4'
Tl Tl -2.8358 9.6688 'International Tables Vol C Tables 4.2.6.8 and 6.1.1.4'

loop_
_geom_angle_atom_site_label_1
_geom_angle_atom_site_label_2
_geom_angle_atom_site_label_3
_geom_angle
_geom_angle_site_symmetry_1
_geom_angle_site_symmetry_3
C2 Pd C1 88.9(4) . .
C2 Pd N3 94.5(4) . .
C1 Pd N3 175.1(4) . .
C2 Pd C3 175.5(4) . .
C1 Pd C3 95.6(4) . .
N3 Pd C3 81.1(3) . .
C2 Pd Tl 82.7(3) . .
C1 Pd Tl 94.5(3) . .
N3 Pd Tl 82.4(2) . .
C3 Pd Tl 97.3(2) . .
N2 Tl N1 81.0(3) 1_455 3_545
N2 Tl Pd 106.9(2) 1_455 .
N1 Tl Pd 111.9(2) 3_545 .
C1 N1 Tl 149.8(9) . 3
C2 N2 Tl 110.5(7) . 1_655
C9 N3 C13 117.6(8) . .
C9 N3 Pd 114.6(6) . .
C13 N3 Pd 127.7(6) . .
N1 C1 Pd 176.2(9) . .
N2 C2 Pd 177.7(8) . .
C8 C3 C4 120.2(8) . .
C8 C3 Pd 113.1(6) . .
C4 C3 Pd 126.7(7) . .
C5 C4 C3 119.8(9) . .
C4 C5 C6 120.9(9) . .
C7 C6 C5 118.7(9) . .
C6 C7 C8 121.6(9) . .
C3 C8 C7 118.7(8) . .
C3 C8 C9 116.2(8) . .
C7 C8 C9 125.0(8) . .
N3 C9 C10 121.8(8) . .
N3 C9 C8 114.6(8) . .
C10 C9 C8 123.5(8) . .
C11 C10 C9 119.8(9) . .
C10 C11 C12 118.4(8) . .
C13 C12 C11 120.6(8) . .
C12 C13 N3 121.7(8) . .

loop_
_geom_bond_atom_site_label_1
_geom_bond_atom_site_label_2
_geom_bond_distance
_geom_bond_site_symmetry_2
Pd C2 2.004(10) .
Pd C1 2.030(11) .
Pd N3 2.039(8) .
Pd C3 2.068(8) .
Pd Tl 3.0425(7) .
Tl N2 2.759(9) 1_455
Tl N1 2.837(11) 3_545
N1 C1 1.147(15) .
N1 Tl 2.837(11) 3
N2 C2 1.132(13) .
N2 Tl 2.759(9) 1_655
N3 C9 1.396(11) .
N3 C13 1.396(12) .
C3 C8 1.391(12) .
C3 C4 1.391(11) .
C4 C5 1.379(13) .
C5 C6 1.404(13) .
C6 C7 1.365(14) .
C7 C8 1.407(12) .
C8 C9 1.473(12) .
C9 C10 1.399(13) .
C10 C11 1.398(13) .
C11 C12 1.413(14) .
C12 C13 1.376(13) .
